data_9011349
loop_
_publ_author_name
'Menchetti, S.'
'Sabelli, C.'
'Trosti-Ferroni R'

_publ_section_title
;
 The structures of onoratoite, Sb8O11Cl2 and Sb8O11Cl2*6H2O
 Note: anisoB's from ICSD, corrected
;
_journal_name_full 'Acta Crystallographica, Section C'
_journal_page_first 1506
_journal_page_last 1510
_journal_paper_doi 10.1107/S0108270184008532
_journal_volume 40
_journal_year 1984
_chemical_compound_source Synthetic
_chemical_formula_sum 'Cl O5.27 Sb4'
_chemical_name_mineral Onoratoite
_space_group_IT_number 12
_symmetry_space_group_name_Hall '-C 2y'
_symmetry_space_group_name_H-M 'C 1 2/m 1'
_cell_angle_alpha 90
_cell_angle_beta 110.25
_cell_angle_gamma 90
_cell_length_a 19.047
_cell_length_b 4.0530
_cell_length_c 10.318
_cell_formula_units_Z 4
_cell_volume 747.292
_database_code_amcsd 0009996
_exptl_crystal_density_diffrn 5.393
_cod_original_formula_sum 'Sb4 O5.27 Cl'
_cod_database_code 9011349

loop_
_space_group_symop_operation_xyz
x,y,z
1/2+x,1/2+y,z
x,-y,z
1/2+x,1/2-y,z
-x,y,-z
1/2-x,1/2+y,-z
-x,-y,-z
1/2-x,1/2-y,-z

loop_
_atom_site_aniso_label
_atom_site_aniso_U_11
_atom_site_aniso_U_22
_atom_site_aniso_U_33
_atom_site_aniso_U_12
_atom_site_aniso_U_13
_atom_site_aniso_U_23
Sb1 0.01294 0.04594 0.02516 0.00000 0.00088 0.00000
Sb2 0.02588 0.02688 0.02943 0.00000 0.01665 0.00000
Sb3 0.02265 0.01606 0.03228 0.00000 0.01665 0.00000
Sb4 0.02265 0.01606 0.02991 0.00000 0.01753 0.00000
O1 0.06471 0.04577 0.02374 0.00000 0.00964 0.00000
O2 0.03397 0.10818 0.03038 0.00000 0.01052 0.00000
O3 0.03883 0.05909 0.02753 0.00000 0.01753 0.00000
O4 0.04044 0.00225 0.12485 0.00000 0.03330 0.00000
O5 0.02588 0.00940 0.01899 0.00000 0.00351 0.00000
O6 0.03397 0.03162 0.02469 0.00000 0.02191 0.00000
Cl 0.07118 0.04228 0.04985 0.00000 0.04031 0.00000

loop_
_atom_site_label
_atom_site_fract_x
_atom_site_fract_y
_atom_site_fract_z
_atom_site_occupancy
_atom_site_U_iso_or_equiv
Sb1 0.27181 0.00000 0.17370 1.00000 0.02964
Sb2 -0.00472 0.50000 0.30050 1.00000 0.02571
Sb3 0.08770 0.00000 -0.01030 1.00000 0.02166
Sb4 0.18592 0.50000 0.35510 1.00000 0.02102
O1 0.22900 0.50000 0.20200 0.84000 0.04661
O2 -0.03500 0.00000 0.21900 0.89000 0.05775
O3 0.07400 0.50000 -0.10100 0.72000 0.04015
O4 0.19800 0.00000 0.28400 0.82000 0.05433
O5 0.19200 0.00000 -0.01200 1.00000 0.01912
O6 0.08200 0.50000 0.24000 1.00000 0.02698
Cl 0.11580 0.00000 0.51990 1.00000 0.04914

loop_
_cod_related_entry_id
_cod_related_entry_database
_cod_related_entry_code
1 AMCSD 0009996
